data_1549504
loop_
_publ_author_name
'Surendhran, Roshaan'
'D'Arpino, Alexander A'
'Sciscent, Bao Y.'
'Cannella, Anthony F.'
'Friedman, Alan E.'
'MacMillan, Samantha N.'
'Gupta, Rupal'
'Lacy, David C.'

_publ_section_title
;
 Deciphering the mechanism of O<sub>2</sub> reduction with electronically
 tunable non-heme iron enzyme model complexes.
;
_journal_issue 26
_journal_name_full 'Chemical science'
_journal_page_first 5773
_journal_page_last 5780
_journal_paper_doi 10.1039/c8sc01621f
_journal_volume 9
_journal_year 2018
_chemical_absolute_configuration ad
_chemical_formula_moiety 'C26 H24 N4 O5 Zn, 2(C4 H12 N), C2 H3 N'
_chemical_formula_sum 'C36 H51 N7 O5 Zn'
_chemical_formula_weight 727.20
_space_group_crystal_system orthorhombic
_space_group_IT_number 19
_space_group_name_Hall 'P 2ac 2ab'
_space_group_name_H-M_alt 'P 21 21 21'
_symmetry_space_group_name_Hall 'P 2ac 2ab'
_symmetry_space_group_name_H-M 'P 21 21 21'
_atom_sites_solution_hydrogens geom
_atom_sites_solution_primary dual
_audit_creation_date 2017-10-10
_audit_creation_method
;
Olex2 1.2-ac3
(compiled 2016.08.26 svn.r3337 for Rigaku Oxford Diffraction, GUI svn.r5221)
;
_audit_update_record
;
2018-03-28 deposited with the CCDC.
2018-06-05 downloaded from the CCDC.
;
_cell_angle_alpha 90
_cell_angle_beta 90
_cell_angle_gamma 90
_cell_formula_units_Z 4
_cell_length_a 11.1043(3)
_cell_length_b 17.4254(4)
_cell_length_c 19.3342(4)
_cell_measurement_reflns_used 13059
_cell_measurement_temperature 100.00(10)
_cell_measurement_theta_max 31.6330
_cell_measurement_theta_min 2.1050
_cell_volume 3741.11(15)
_computing_cell_refinement 'CrysAlisPro 1.171.39.29d (Rigaku OD, 2017)'
_computing_data_collection 'CrysAlisPro 1.171.39.29d (Rigaku OD, 2017)'
_computing_data_reduction 'CrysAlisPro 1.171.39.29d (Rigaku OD, 2017)'
_computing_molecular_graphics 'Olex2 (Dolomanov et al., 2009)'
_computing_publication_material 'Olex2 (Dolomanov et al., 2009)'
_computing_structure_refinement 'ShelXL (Sheldrick, 2015)'
_computing_structure_solution 'ShelXT (Sheldrick, 2015)'
_diffrn_ambient_environment N~2~
_diffrn_ambient_temperature 100.00(10)
_diffrn_detector 'CCD plate'
_diffrn_detector_type HyPix
_diffrn_measured_fraction_theta_full 1.000
_diffrn_measured_fraction_theta_max 1.000
_diffrn_measurement_details
;
List of Runs (angles in degrees, time in seconds):

  # Type    Start    End  Width  t~exp~   \w     \q     \k     \f   Frames
#--------------------------------------------------------------------------
  1  \w    -44.00   0.00   0.50    4.60    --   -4.14 -89.00 -45.00   88
  2  \w    -69.00   8.00   0.50    4.60    --    2.89 -37.00-120.00  154
  3  \w    -32.00   0.00   0.50    4.60    --    2.89 -75.00-159.00   64
  4  \w      7.00  32.00   0.50    4.60    --    2.89  57.00-150.00   50
;
_diffrn_measurement_device 'four-circle diffractometer'
_diffrn_measurement_device_type 'XtaLAB Synergy, Dualflex, HyPix'
_diffrn_measurement_method '\w scans'
_diffrn_orient_matrix_type 'CrysAlisPro convention (1999,Acta A55,543-557)'
_diffrn_orient_matrix_UB_11 -0.0055065000
_diffrn_orient_matrix_UB_12 0.0186580000
_diffrn_orient_matrix_UB_13 -0.0324453000
_diffrn_orient_matrix_UB_21 -0.0523397000
_diffrn_orient_matrix_UB_22 -0.0219072000
_diffrn_orient_matrix_UB_23 -0.0073045000
_diffrn_orient_matrix_UB_31 -0.0361944000
_diffrn_orient_matrix_UB_32 0.0288001000
_diffrn_orient_matrix_UB_33 0.0154742000
_diffrn_radiation_monochromator mirror
_diffrn_radiation_probe x-ray
_diffrn_radiation_type MoK\a
_diffrn_radiation_wavelength 0.71073
_diffrn_reflns_av_R_equivalents 0.0325
_diffrn_reflns_av_unetI/netI 0.0344
_diffrn_reflns_Laue_measured_fraction_full 1.000
_diffrn_reflns_Laue_measured_fraction_max 1.000
_diffrn_reflns_limit_h_max 14
_diffrn_reflns_limit_h_min -12
_diffrn_reflns_limit_k_max 20
_diffrn_reflns_limit_k_min -22
_diffrn_reflns_limit_l_max 24
_diffrn_reflns_limit_l_min -22
_diffrn_reflns_number 23587
_diffrn_reflns_point_group_measured_fraction_full 0.984
_diffrn_reflns_point_group_measured_fraction_max 0.983
_diffrn_reflns_theta_full 26.000
_diffrn_reflns_theta_max 26.732
_diffrn_reflns_theta_min 2.107
_diffrn_source 'micro-focus sealed X-ray tube'
_diffrn_source_type 'PhotonJet (Mo) X-ray Source'
_exptl_absorpt_coefficient_mu 0.706
_exptl_absorpt_correction_T_max 1.000
_exptl_absorpt_correction_T_min 0.728
_exptl_absorpt_correction_type gaussian
_exptl_absorpt_process_details
;
CrysAlisPro 1.171.39.29d (Rigaku Oxford Diffraction, 2017)
Numerical absorption correction based on gaussian integration over
            a multifaceted crystal model
Empirical absorption correction using spherical harmonics,
 implemented in SCALE3 ABSPACK scaling algorithm.
;
_exptl_crystal_colour 'clear colourless'
_exptl_crystal_density_diffrn 1.291
_exptl_crystal_description block
_exptl_crystal_F_000 1544
_exptl_crystal_size_max 0.231
_exptl_crystal_size_mid 0.198
_exptl_crystal_size_min 0.176
_refine_diff_density_max 0.283
_refine_diff_density_min -0.261
_refine_diff_density_rms 0.039
_refine_ls_abs_structure_details
;
 Flack x determined using 2991 quotients [(I+)-(I-)]/[(I+)+(I-)]
 (Parsons, Flack and Wagner, Acta Cryst. B69 (2013) 249-259).
;
_refine_ls_abs_structure_Flack -0.009(4)
_refine_ls_extinction_method none
_refine_ls_goodness_of_fit_ref 1.072
_refine_ls_hydrogen_treatment constr
_refine_ls_matrix_type full
_refine_ls_number_parameters 452
_refine_ls_number_reflns 7810
_refine_ls_number_restraints 0
_refine_ls_restrained_S_all 1.072
_refine_ls_R_factor_all 0.0273
_refine_ls_R_factor_gt 0.0244
_refine_ls_shift/su_max 0.002
_refine_ls_shift/su_mean 0.000
_refine_ls_structure_factor_coef Fsqd
_refine_ls_weighting_details 'w=1/[\s^2^(Fo^2^)+(0.0314P)^2^+0.0062P] where P=(Fo^2^+2Fc^2^)/3'
_refine_ls_weighting_scheme calc
_refine_ls_wR_factor_gt 0.0579
_refine_ls_wR_factor_ref 0.0588
_reflns_Friedel_coverage 0.765
_reflns_Friedel_fraction_full 0.965
_reflns_Friedel_fraction_max 0.962
_reflns_number_gt 7322
_reflns_number_total 7810
_reflns_threshold_expression 'I > 2\s(I)'
_cod_data_source_file c8sc01621f2.cif
_cod_data_source_block rlacy12_abs
_cod_depositor_comments 'Adding full bibliography for 1549501--1549509.cif.'
_cod_database_code 1549504
_shelx_shelxl_version_number 2016/6
_chemical_oxdiff_formula ZnC36H51N7O5
_chemical_oxdiff_usercomment 'Crystallized from MeCN, DMA, diethyl ether.'
_shelx_space_group_comment
;
The symmetry employed for this shelxl refinement is uniquely defined
by the following loop, which should always be used as a source of
symmetry information in preference to the above space-group names.
They are only intended as comments.
;
_reflns_odcompleteness_completeness 99.89
_reflns_odcompleteness_iscentric 1
_reflns_odcompleteness_theta 26.67
_olex2_refinement_description
;
1. Fixed Uiso
 At 1.2 times of:
  All C(H) groups, All C(H,H) groups
 At 1.5 times of:
  All C(H,H,H) groups
2.a Secondary CH2 refined with riding coordinates:
 C8(H8A,H8B), C9(H9A,H9B), C17(H17A,H17B)
2.b Aromatic/amide H refined with riding coordinates:
 C1(H1), C2(H2), C3(H3), C4(H4), C5(H5), C12(H12), C13(H13), C14(H14),
 C15(H15), C16(H16), C20(H20), C21(H21), C22(H22), C23(H23), C24(H24)
2.c Idealised Me refined as rotating group:
 C26(H26A,H26B,H26C), C31(H31A,H31B,H31C), C32(H32A,H32B,H32C), C33(H33A,H33B,
 H33C), C34(H34A,H34B,H34C), C27(H27A,H27B,H27C), C28(H28A,H28B,H28C), C29(H29A,
 H29B,H29C), C30(H30A,H30B,H30C), C36(H36A,H36B,H36C)
;
_olex2_submission_special_instructions 'No special instructions were received'
_oxdiff_exptl_absorpt_empirical_details
;
Empirical correction (ABSPACK) includes:
- Absorption correction using spherical harmonics
- Frame scaling
;
_oxdiff_exptl_absorpt_empirical_full_max 1.130
_oxdiff_exptl_absorpt_empirical_full_min 0.889

loop_
_space_group_symop_operation_xyz
'x, y, z'
'-x+1/2, -y, z+1/2'
'-x, y+1/2, -z+1/2'
'x+1/2, -y+1/2, -z'

loop_
_atom_site_label
_atom_site_type_symbol
_atom_site_fract_x
_atom_site_fract_y
_atom_site_fract_z
_atom_site_U_iso_or_equiv
_atom_site_adp_type
_atom_site_occupancy
_atom_site_site_symmetry_order
_atom_site_calc_flag
_atom_site_refinement_flags_posn
Zn Zn 0.51946(2) 0.50574(2) 0.48093(2) 0.01064(6) Uani 1 1 d .
O1 O 0.45159(15) 0.33433(9) 0.62726(8) 0.0160(3) Uani 1 1 d .
O2 O 0.50638(17) 0.69877(8) 0.60726(7) 0.0217(4) Uani 1 1 d .
O3 O 0.89067(14) 0.48389(9) 0.49731(8) 0.0185(3) Uani 1 1 d .
O4 O 0.42298(15) 0.51798(9) 0.39339(7) 0.0160(3) Uani 1 1 d .
O5 O 0.30540(15) 0.49363(11) 0.30364(8) 0.0246(4) Uani 1 1 d .
N1 N 0.43402(17) 0.41753(10) 0.53355(9) 0.0128(4) Uani 1 1 d .
N2 N 0.61037(15) 0.50749(10) 0.58504(8) 0.0113(3) Uani 1 1 d .
N3 N 0.50356(17) 0.61901(9) 0.51141(9) 0.0147(4) Uani 1 1 d .
N4 N 0.69469(17) 0.47951(10) 0.45562(9) 0.0125(4) Uani 1 1 d .
C1 C 0.2316(2) 0.41958(12) 0.48602(11) 0.0156(4) Uani 1 1 d .
H1 H 0.229564 0.473528 0.493011 0.019 Uiso 1 1 calc R
C2 C 0.1334(2) 0.38323(14) 0.45580(12) 0.0192(5) Uani 1 1 d .
H2 H 0.064512 0.412374 0.443156 0.023 Uiso 1 1 calc R
C3 C 0.1351(2) 0.30495(14) 0.44400(12) 0.0209(5) Uani 1 1 d .
H3 H 0.068705 0.280240 0.422451 0.025 Uiso 1 1 calc R
C4 C 0.2360(2) 0.26292(14) 0.46427(11) 0.0213(5) Uani 1 1 d .
H4 H 0.238032 0.209058 0.456728 0.026 Uiso 1 1 calc R
C5 C 0.3333(2) 0.29876(13) 0.49524(11) 0.0167(5) Uani 1 1 d .
H5 H 0.400896 0.269164 0.509178 0.020 Uiso 1 1 calc R
C6 C 0.3331(2) 0.37797(12) 0.50624(10) 0.0123(4) Uani 1 1 d .
C7 C 0.4851(2) 0.38972(11) 0.59102(10) 0.0122(4) Uani 1 1 d .
C8 C 0.6001(2) 0.43046(12) 0.61353(11) 0.0133(4) Uani 1 1 d .
H8A H 0.601797 0.433550 0.664650 0.016 Uiso 1 1 calc R
H8B H 0.670471 0.399757 0.598589 0.016 Uiso 1 1 calc R
C9 C 0.5412(2) 0.56474(12) 0.62337(11) 0.0137(4) Uani 1 1 d .
H9A H 0.587180 0.580961 0.664718 0.016 Uiso 1 1 calc R
H9B H 0.464447 0.541754 0.639203 0.016 Uiso 1 1 calc R
C10 C 0.5145(2) 0.63482(11) 0.57817(10) 0.0141(4) Uani 1 1 d .
C11 C 0.4845(2) 0.68283(11) 0.46696(10) 0.0165(4) Uani 1 1 d .
C12 C 0.5817(3) 0.71915(15) 0.43602(13) 0.0272(6) Uani 1 1 d .
H12 H 0.661236 0.701722 0.444992 0.033 Uiso 1 1 calc R
C13 C 0.5629(3) 0.78129(16) 0.39171(15) 0.0380(8) Uani 1 1 d .
H13 H 0.629701 0.806366 0.370917 0.046 Uiso 1 1 calc R
C14 C 0.4469(3) 0.80640(15) 0.37805(14) 0.0390(8) Uani 1 1 d .
H14 H 0.434057 0.848652 0.347891 0.047 Uiso 1 1 calc R
C15 C 0.3504(3) 0.76992(15) 0.40830(15) 0.0352(7) Uani 1 1 d .
H15 H 0.270849 0.786694 0.398499 0.042 Uiso 1 1 calc R
C16 C 0.3687(3) 0.70912(14) 0.45279(14) 0.0254(6) Uani 1 1 d .
H16 H 0.301491 0.684928 0.473993 0.030 Uiso 1 1 calc R
C17 C 0.7336(2) 0.53041(13) 0.56947(11) 0.0136(4) Uani 1 1 d .
H17A H 0.786684 0.515282 0.608303 0.016 Uiso 1 1 calc R
H17B H 0.737276 0.586950 0.564950 0.016 Uiso 1 1 calc R
C18 C 0.77968(19) 0.49359(13) 0.50272(10) 0.0133(4) Uani 1 1 d .
C19 C 0.7293(2) 0.44087(12) 0.39387(11) 0.0126(4) Uani 1 1 d .
C20 C 0.6942(2) 0.47008(13) 0.32981(11) 0.0140(4) Uani 1 1 d .
H20 H 0.652847 0.517725 0.327276 0.017 Uiso 1 1 calc R
C21 C 0.7198(2) 0.42948(13) 0.26959(11) 0.0168(5) Uani 1 1 d .
H21 H 0.695295 0.449625 0.226154 0.020 Uiso 1 1 calc R
C22 C 0.7807(2) 0.35983(13) 0.27216(11) 0.0181(5) Uani 1 1 d .
H22 H 0.796869 0.332117 0.230884 0.022 Uiso 1 1 calc R
C23 C 0.8176(2) 0.33122(13) 0.33586(12) 0.0175(5) Uani 1 1 d .
H23 H 0.860062 0.283978 0.338212 0.021 Uiso 1 1 calc R
C24 C 0.7924(2) 0.37148(13) 0.39584(11) 0.0155(5) Uani 1 1 d .
H24 H 0.818488 0.351644 0.439085 0.019 Uiso 1 1 calc R
C25 C 0.3810(2) 0.47276(13) 0.34752(11) 0.0158(5) Uani 1 1 d .
C26 C 0.4233(2) 0.38993(13) 0.34573(12) 0.0193(5) Uani 1 1 d .
H26A H 0.488266 0.382793 0.379441 0.029 Uiso 1 1 calc GR
H26B H 0.453027 0.377609 0.299317 0.029 Uiso 1 1 calc GR
H26C H 0.355954 0.355933 0.357294 0.029 Uiso 1 1 calc GR
N6 N 0.01577(19) 0.60358(10) 0.35589(9) 0.0153(4) Uani 1 1 d .
C31 C 0.0838(2) 0.60544(15) 0.42270(13) 0.0236(5) Uani 1 1 d .
H31A H 0.166371 0.587604 0.414943 0.035 Uiso 1 1 calc GR
H31B H 0.044068 0.571850 0.456362 0.035 Uiso 1 1 calc GR
H31C H 0.085394 0.658064 0.440545 0.035 Uiso 1 1 calc GR
C32 C 0.0781(3) 0.65374(14) 0.30385(12) 0.0234(5) Uani 1 1 d .
H32A H 0.079470 0.706770 0.320703 0.035 Uiso 1 1 calc GR
H32B H 0.034621 0.651564 0.259776 0.035 Uiso 1 1 calc GR
H32C H 0.160787 0.635609 0.297110 0.035 Uiso 1 1 calc GR
C33 C 0.0116(2) 0.52298(12) 0.32933(12) 0.0214(5) Uani 1 1 d .
H33A H 0.093834 0.504482 0.321467 0.032 Uiso 1 1 calc GR
H33B H -0.033336 0.521641 0.285725 0.032 Uiso 1 1 calc GR
H33C H -0.028348 0.490024 0.363384 0.032 Uiso 1 1 calc GR
C34 C -0.1092(2) 0.63225(14) 0.36827(13) 0.0202(5) Uani 1 1 d .
H34A H -0.149662 0.598899 0.401832 0.030 Uiso 1 1 calc GR
H34B H -0.154169 0.631937 0.324645 0.030 Uiso 1 1 calc GR
H34C H -0.105826 0.684704 0.386440 0.030 Uiso 1 1 calc GR
N5 N 0.42803(19) 0.62988(11) 0.18170(9) 0.0183(4) Uani 1 1 d .
C27 C 0.4300(3) 0.66543(15) 0.25222(12) 0.0260(6) Uani 1 1 d .
H27A H 0.371476 0.707460 0.254116 0.039 Uiso 1 1 calc GR
H27B H 0.510766 0.685491 0.261813 0.039 Uiso 1 1 calc GR
H27C H 0.409140 0.626607 0.286875 0.039 Uiso 1 1 calc GR
C28 C 0.3051(2) 0.59890(17) 0.16699(13) 0.0267(6) Uani 1 1 d .
H28A H 0.283106 0.561516 0.202700 0.040 Uiso 1 1 calc GR
H28B H 0.304874 0.573805 0.121631 0.040 Uiso 1 1 calc GR
H28C H 0.246684 0.641064 0.167013 0.040 Uiso 1 1 calc GR
C29 C 0.4601(3) 0.68954(16) 0.12897(14) 0.0320(7) Uani 1 1 d .
H29A H 0.401857 0.731703 0.131168 0.048 Uiso 1 1 calc GR
H29B H 0.458516 0.666593 0.082704 0.048 Uiso 1 1 calc GR
H29C H 0.541041 0.709336 0.138569 0.048 Uiso 1 1 calc GR
C30 C 0.5168(3) 0.56621(14) 0.17857(13) 0.0267(5) Uani 1 1 d .
H30A H 0.597086 0.585881 0.189973 0.040 Uiso 1 1 calc GR
H30B H 0.517737 0.544459 0.131830 0.040 Uiso 1 1 calc GR
H30C H 0.494228 0.526302 0.211837 0.040 Uiso 1 1 calc GR
N7 N 0.2633(2) 0.20390(14) 0.27895(11) 0.0293(5) Uani 1 1 d .
C35 C 0.2076(2) 0.25836(15) 0.27051(12) 0.0224(5) Uani 1 1 d .
C36 C 0.1363(3) 0.32741(15) 0.25906(14) 0.0286(6) Uani 1 1 d .
H36A H 0.098036 0.324768 0.213437 0.043 Uiso 1 1 calc GR
H36B H 0.188738 0.372574 0.261197 0.043 Uiso 1 1 calc GR
H36C H 0.074069 0.331327 0.294842 0.043 Uiso 1 1 calc GR

loop_
_atom_site_aniso_label
_atom_site_aniso_U_11
_atom_site_aniso_U_22
_atom_site_aniso_U_33
_atom_site_aniso_U_23
_atom_site_aniso_U_13
_atom_site_aniso_U_12
Zn 0.01163(12) 0.01025(11) 0.01004(10) -0.00087(9) -0.00122(8) 0.00039(9)
O1 0.0187(9) 0.0146(7) 0.0145(7) 0.0033(6) -0.0008(6) -0.0005(6)
O2 0.0323(11) 0.0151(7) 0.0178(7) -0.0056(6) -0.0007(8) 0.0044(8)
O3 0.0124(8) 0.0241(9) 0.0190(7) -0.0021(6) 0.0006(6) -0.0001(6)
O4 0.0190(8) 0.0154(8) 0.0135(7) -0.0005(5) -0.0035(6) -0.0008(6)
O5 0.0235(9) 0.0306(10) 0.0198(8) 0.0043(8) -0.0098(6) -0.0021(9)
N1 0.0136(9) 0.0113(9) 0.0134(9) 0.0004(6) -0.0007(7) -0.0008(7)
N2 0.0114(9) 0.0112(8) 0.0113(7) -0.0012(7) -0.0008(6) -0.0003(8)
N3 0.0169(11) 0.0120(8) 0.0151(8) -0.0013(6) -0.0018(8) 0.0022(7)
N4 0.0122(9) 0.0150(9) 0.0104(8) -0.0013(6) 0.0012(7) -0.0001(7)
C1 0.0153(11) 0.0176(11) 0.0140(10) 0.0016(9) 0.0017(9) 0.0007(8)
C2 0.0150(12) 0.0281(13) 0.0146(11) 0.0053(9) -0.0007(9) -0.0003(10)
C3 0.0186(13) 0.0278(13) 0.0162(11) 0.0053(9) -0.0042(9) -0.0099(10)
C4 0.0310(14) 0.0154(11) 0.0175(11) 0.0014(8) -0.0047(10) -0.0073(10)
C5 0.0187(12) 0.0148(10) 0.0166(11) 0.0016(8) -0.0039(9) 0.0009(9)
C6 0.0137(11) 0.0140(10) 0.0091(9) 0.0005(7) 0.0013(8) -0.0032(8)
C7 0.0133(11) 0.0120(9) 0.0113(9) -0.0024(7) 0.0030(9) 0.0023(9)
C8 0.0149(12) 0.0128(11) 0.0121(10) 0.0005(8) -0.0034(9) 0.0014(9)
C9 0.0147(12) 0.0142(10) 0.0121(10) -0.0032(7) -0.0005(8) 0.0009(9)
C10 0.0124(11) 0.0138(9) 0.0160(10) -0.0023(7) 0.0001(9) 0.0002(9)
C11 0.0240(12) 0.0113(9) 0.0141(10) -0.0036(7) -0.0063(9) 0.0036(9)
C12 0.0306(16) 0.0262(14) 0.0249(13) 0.0046(10) 0.0075(11) 0.0066(12)
C13 0.059(2) 0.0252(15) 0.0303(15) 0.0077(11) 0.0147(14) 0.0050(14)
C14 0.076(3) 0.0187(13) 0.0220(13) 0.0016(10) -0.0085(14) 0.0162(14)
C15 0.049(2) 0.0187(13) 0.0380(16) -0.0075(11) -0.0215(14) 0.0106(13)
C16 0.0261(14) 0.0148(12) 0.0354(14) -0.0051(10) -0.0101(12) 0.0025(10)
C17 0.0119(12) 0.0158(11) 0.0130(10) -0.0022(8) -0.0030(8) -0.0006(8)
C18 0.0142(11) 0.0117(10) 0.0140(9) 0.0020(8) 0.0006(7) -0.0009(9)
C19 0.0115(11) 0.0125(10) 0.0138(10) -0.0009(8) 0.0026(8) -0.0022(8)
C20 0.0122(11) 0.0130(10) 0.0167(10) 0.0011(8) 0.0003(9) -0.0009(8)
C21 0.0158(12) 0.0226(12) 0.0121(10) 0.0022(8) -0.0004(9) -0.0006(9)
C22 0.0191(13) 0.0183(12) 0.0169(11) -0.0046(9) 0.0050(9) -0.0039(10)
C23 0.0181(12) 0.0126(11) 0.0219(12) -0.0017(8) 0.0023(9) -0.0007(9)
C24 0.0169(12) 0.0152(11) 0.0143(10) 0.0037(8) 0.0006(9) -0.0013(9)
C25 0.0131(12) 0.0222(12) 0.0121(10) 0.0025(8) 0.0009(9) -0.0048(9)
C26 0.0233(13) 0.0193(12) 0.0152(11) -0.0039(8) 0.0000(9) -0.0045(10)
N6 0.0158(10) 0.0136(8) 0.0166(8) 0.0012(6) -0.0004(8) -0.0013(8)
C31 0.0231(14) 0.0263(13) 0.0215(12) 0.0005(10) -0.0057(10) -0.0027(11)
C32 0.0277(15) 0.0193(12) 0.0230(12) -0.0009(9) 0.0076(10) -0.0061(11)
C33 0.0247(14) 0.0135(10) 0.0261(11) -0.0034(8) -0.0026(10) -0.0010(9)
C34 0.0173(13) 0.0164(12) 0.0268(13) 0.0018(9) 0.0003(10) -0.0001(10)
N5 0.0172(11) 0.0224(10) 0.0151(9) 0.0008(7) -0.0009(8) 0.0030(8)
C27 0.0299(15) 0.0300(14) 0.0182(12) -0.0058(10) 0.0045(11) 0.0004(11)
C28 0.0173(13) 0.0412(15) 0.0216(12) 0.0025(11) -0.0044(10) -0.0012(11)
C29 0.0352(18) 0.0347(15) 0.0260(13) 0.0124(11) -0.0004(12) -0.0015(13)
C30 0.0204(13) 0.0260(12) 0.0337(13) -0.0045(9) 0.0007(11) 0.0046(11)
N7 0.0284(13) 0.0299(13) 0.0297(12) -0.0049(9) -0.0045(10) 0.0002(11)
C35 0.0207(13) 0.0287(14) 0.0177(11) -0.0040(9) -0.0026(10) -0.0039(11)
C36 0.0305(16) 0.0308(14) 0.0246(13) -0.0025(10) -0.0082(11) 0.0034(12)

loop_
_atom_type_symbol
_atom_type_description
_atom_type_scat_dispersion_real
_atom_type_scat_dispersion_imag
_atom_type_scat_source
C C 0.0033 0.0016 'International Tables Vol C Tables 4.2.6.8 and 6.1.1.4'
H H 0.0000 0.0000 'International Tables Vol C Tables 4.2.6.8 and 6.1.1.4'
N N 0.0061 0.0033 'International Tables Vol C Tables 4.2.6.8 and 6.1.1.4'
O O 0.0106 0.0060 'International Tables Vol C Tables 4.2.6.8 and 6.1.1.4'
Zn Zn 0.2839 1.4301 'International Tables Vol C Tables 4.2.6.8 and 6.1.1.4'

loop_
_exptl_crystal_face_index_h
_exptl_crystal_face_index_k
_exptl_crystal_face_index_l
_exptl_crystal_face_perp_dist
-15 -3 -6 0.0999
-12 -12 -12 0.0902
1 -20 -15 0.1252
-4 16 -20 0.1207
-8 14 17 0.1220
-3 -2 27 0.0953
8 -21 3 0.0712
3 3 -27 0.0957
1 1 27 0.0857
10 -17 10 0.0760
1 14 23 0.0753
13 -12 5 0.0629
15 -8 0 0.0657
1 19 17 0.0691
8 21 3 0.0681
15 2 -8 0.0582
-13 -13 3 0.1037
9 17 -12 0.0574
12 6 -16 0.0532
0 22 -12 0.0990
4 17 -19 0.0779
8 7 -23 0.0646

loop_
_geom_angle_atom_site_label_1
_geom_angle_atom_site_label_2
_geom_angle_atom_site_label_3
_geom_angle
O4 Zn N1 104.33(7)
O4 Zn N2 171.10(6)
O4 Zn N3 95.34(6)
O4 Zn N4 109.06(7)
N1 Zn N2 77.09(7)
N3 Zn N1 121.93(7)
N3 Zn N2 76.74(7)
N4 Zn N1 112.62(7)
N4 Zn N2 77.98(6)
N4 Zn N3 111.14(7)
C25 O4 Zn 135.53(15)
C6 N1 Zn 122.65(13)
C7 N1 Zn 118.82(15)
C7 N1 C6 117.91(18)
C8 N2 Zn 106.90(12)
C8 N2 C9 113.37(17)
C8 N2 C17 113.85(17)
C9 N2 Zn 103.11(12)
C17 N2 Zn 103.90(12)
C17 N2 C9 114.30(17)
C10 N3 Zn 117.91(13)
C10 N3 C11 116.10(16)
C11 N3 Zn 125.97(13)
C18 N4 Zn 117.75(13)
C18 N4 C19 117.95(18)
C19 N4 Zn 124.03(14)
C2 C1 H1 119.5
C2 C1 C6 121.0(2)
C6 C1 H1 119.5
C1 C2 H2 119.7
C3 C2 C1 120.5(2)
C3 C2 H2 119.7
C2 C3 H3 120.6
C2 C3 C4 118.8(2)
C4 C3 H3 120.6
C3 C4 H4 119.6
C5 C4 C3 120.8(2)
C5 C4 H4 119.6
C4 C5 H5 119.6
C4 C5 C6 120.7(2)
C6 C5 H5 119.6
C1 C6 N1 119.35(19)
C1 C6 C5 118.1(2)
C5 C6 N1 122.4(2)
O1 C7 N1 128.3(2)
O1 C7 C8 116.68(19)
N1 C7 C8 115.05(18)
N2 C8 C7 112.76(17)
N2 C8 H8A 109.0
N2 C8 H8B 109.0
C7 C8 H8A 109.0
C7 C8 H8B 109.0
H8A C8 H8B 107.8
N2 C9 H9A 109.5
N2 C9 H9B 109.5
N2 C9 C10 110.91(17)
H9A C9 H9B 108.0
C10 C9 H9A 109.5
C10 C9 H9B 109.5
O2 C10 N3 128.03(19)
O2 C10 C9 117.89(18)
N3 C10 C9 114.08(17)
C12 C11 N3 120.2(2)
C12 C11 C16 118.9(2)
C16 C11 N3 120.9(2)
C11 C12 H12 119.9
C11 C12 C13 120.2(3)
C13 C12 H12 119.9
C12 C13 H13 120.0
C14 C13 C12 120.0(3)
C14 C13 H13 120.0
C13 C14 H14 120.1
C15 C14 C13 119.8(2)
C15 C14 H14 120.1
C14 C15 H15 119.8
C14 C15 C16 120.4(3)
C16 C15 H15 119.8
C11 C16 H16 119.6
C15 C16 C11 120.7(3)
C15 C16 H16 119.6
N2 C17 H17A 109.2
N2 C17 H17B 109.2
N2 C17 C18 111.92(17)
H17A C17 H17B 107.9
C18 C17 H17A 109.2
C18 C17 H17B 109.2
O3 C18 N4 128.04(19)
O3 C18 C17 117.23(18)
N4 C18 C17 114.63(18)
C20 C19 N4 119.8(2)
C20 C19 C24 118.7(2)
C24 C19 N4 121.43(19)
C19 C20 H20 120.0
C21 C20 C19 120.0(2)
C21 C20 H20 120.0
C20 C21 H21 119.6
C22 C21 C20 120.9(2)
C22 C21 H21 119.6
C21 C22 H22 120.4
C21 C22 C23 119.2(2)
C23 C22 H22 120.4
C22 C23 H23 120.0
C24 C23 C22 120.1(2)
C24 C23 H23 120.0
C19 C24 H24 119.4
C23 C24 C19 121.1(2)
C23 C24 H24 119.4
O4 C25 C26 119.4(2)
O5 C25 O4 122.6(2)
O5 C25 C26 118.0(2)
C25 C26 H26A 109.5
C25 C26 H26B 109.5
C25 C26 H26C 109.5
H26A C26 H26B 109.5
H26A C26 H26C 109.5
H26B C26 H26C 109.5
C31 N6 C32 109.47(19)
C33 N6 C31 109.39(17)
C33 N6 C32 109.30(17)
C34 N6 C31 108.86(18)
C34 N6 C32 109.92(18)
C34 N6 C33 109.89(19)
N6 C31 H31A 109.5
N6 C31 H31B 109.5
N6 C31 H31C 109.5
H31A C31 H31B 109.5
H31A C31 H31C 109.5
H31B C31 H31C 109.5
N6 C32 H32A 109.5
N6 C32 H32B 109.5
N6 C32 H32C 109.5
H32A C32 H32B 109.5
H32A C32 H32C 109.5
H32B C32 H32C 109.5
N6 C33 H33A 109.5
N6 C33 H33B 109.5
N6 C33 H33C 109.5
H33A C33 H33B 109.5
H33A C33 H33C 109.5
H33B C33 H33C 109.5
N6 C34 H34A 109.5
N6 C34 H34B 109.5
N6 C34 H34C 109.5
H34A C34 H34B 109.5
H34A C34 H34C 109.5
H34B C34 H34C 109.5
C27 N5 C29 109.2(2)
C28 N5 C27 109.6(2)
C28 N5 C29 109.8(2)
C30 N5 C27 109.64(19)
C30 N5 C28 109.2(2)
C30 N5 C29 109.4(2)
N5 C27 H27A 109.5
N5 C27 H27B 109.5
N5 C27 H27C 109.5
H27A C27 H27B 109.5
H27A C27 H27C 109.5
H27B C27 H27C 109.5
N5 C28 H28A 109.5
N5 C28 H28B 109.5
N5 C28 H28C 109.5
H28A C28 H28B 109.5
H28A C28 H28C 109.5
H28B C28 H28C 109.5
N5 C29 H29A 109.5
N5 C29 H29B 109.5
N5 C29 H29C 109.5
H29A C29 H29B 109.5
H29A C29 H29C 109.5
H29B C29 H29C 109.5
N5 C30 H30A 109.5
N5 C30 H30B 109.5
N5 C30 H30C 109.5
H30A C30 H30B 109.5
H30A C30 H30C 109.5
H30B C30 H30C 109.5
N7 C35 C36 179.4(3)
C35 C36 H36A 109.5
C35 C36 H36B 109.5
C35 C36 H36C 109.5
H36A C36 H36B 109.5
H36A C36 H36C 109.5
H36B C36 H36C 109.5

loop_
_geom_bond_atom_site_label_1
_geom_bond_atom_site_label_2
_geom_bond_distance
Zn O4 2.0145(15)
Zn N1 2.0731(18)
Zn N2 2.2519(16)
Zn N3 2.0674(16)
Zn N4 2.0579(19)
O1 C7 1.249(2)
O2 C10 1.252(2)
O3 C18 1.248(3)
O4 C25 1.275(3)
O5 C25 1.248(3)
N1 C6 1.418(3)
N1 C7 1.338(3)
N2 C8 1.455(3)
N2 C9 1.461(3)
N2 C17 1.457(3)
N3 C10 1.325(3)
N3 C11 1.421(3)
N4 C18 1.334(3)
N4 C19 1.423(3)
C1 H1 0.9500
C1 C2 1.390(3)
C1 C6 1.396(3)
C2 H2 0.9500
C2 C3 1.383(3)
C3 H3 0.9500
C3 C4 1.395(4)
C4 H4 0.9500
C4 C5 1.384(3)
C5 H5 0.9500
C5 C6 1.397(3)
C7 C8 1.525(3)
C8 H8A 0.9900
C8 H8B 0.9900
C9 H9A 0.9900
C9 H9B 0.9900
C9 C10 1.530(3)
C11 C12 1.387(4)
C11 C16 1.393(4)
C12 H12 0.9500
C12 C13 1.396(4)
C13 H13 0.9500
C13 C14 1.386(5)
C14 H14 0.9500
C14 C15 1.376(5)
C15 H15 0.9500
C15 C16 1.380(4)
C16 H16 0.9500
C17 H17A 0.9900
C17 H17B 0.9900
C17 C18 1.529(3)
C19 C20 1.395(3)
C19 C24 1.398(3)
C20 H20 0.9500
C20 C21 1.392(3)
C21 H21 0.9500
C21 C22 1.390(3)
C22 H22 0.9500
C22 C23 1.390(3)
C23 H23 0.9500
C23 C24 1.384(3)
C24 H24 0.9500
C25 C26 1.518(3)
C26 H26A 0.9800
C26 H26B 0.9800
C26 H26C 0.9800
N6 C31 1.497(3)
N6 C32 1.502(3)
N6 C33 1.496(3)
N6 C34 1.494(3)
C31 H31A 0.9800
C31 H31B 0.9800
C31 H31C 0.9800
C32 H32A 0.9800
C32 H32B 0.9800
C32 H32C 0.9800
C33 H33A 0.9800
C33 H33B 0.9800
C33 H33C 0.9800
C34 H34A 0.9800
C34 H34B 0.9800
C34 H34C 0.9800
N5 C27 1.498(3)
N5 C28 1.495(3)
N5 C29 1.499(3)
N5 C30 1.485(3)
C27 H27A 0.9800
C27 H27B 0.9800
C27 H27C 0.9800
C28 H28A 0.9800
C28 H28B 0.9800
C28 H28C 0.9800
C29 H29A 0.9800
C29 H29B 0.9800
C29 H29C 0.9800
C30 H30A 0.9800
C30 H30B 0.9800
C30 H30C 0.9800
N7 C35 1.144(3)
C35 C36 1.458(4)
C36 H36A 0.9800
C36 H36B 0.9800
C36 H36C 0.9800

loop_
_geom_torsion_atom_site_label_1
_geom_torsion_atom_site_label_2
_geom_torsion_atom_site_label_3
_geom_torsion_atom_site_label_4
_geom_torsion
Zn O4 C25 O5 167.18(16)
Zn O4 C25 C26 -12.5(3)
Zn N1 C6 C1 -55.3(2)
Zn N1 C6 C5 121.20(19)
Zn N1 C7 O1 -175.45(17)
Zn N1 C7 C8 3.2(2)
Zn N2 C8 C7 -31.8(2)
Zn N2 C9 C10 -42.84(19)
Zn N2 C17 C18 -39.01(19)
Zn N3 C10 O2 -178.9(2)
Zn N3 C10 C9 1.5(3)
Zn N3 C11 C12 -86.0(2)
Zn N3 C11 C16 92.9(2)
Zn N4 C18 O3 -178.01(19)
Zn N4 C18 C17 -1.8(2)
Zn N4 C19 C20 55.1(3)
Zn N4 C19 C24 -121.4(2)
O1 C7 C8 N2 -160.02(18)
N1 C7 C8 N2 21.2(3)
N2 C9 C10 O2 -148.9(2)
N2 C9 C10 N3 30.7(3)
N2 C17 C18 O3 -153.3(2)
N2 C17 C18 N4 30.1(3)
N3 C11 C12 C13 179.2(2)
N3 C11 C16 C15 -178.4(2)
N4 C19 C20 C21 -175.1(2)
N4 C19 C24 C23 174.9(2)
C1 C2 C3 C4 1.3(3)
C2 C1 C6 N1 176.7(2)
C2 C1 C6 C5 0.0(3)
C2 C3 C4 C5 -0.4(4)
C3 C4 C5 C6 -0.7(3)
C4 C5 C6 N1 -175.7(2)
C4 C5 C6 C1 0.9(3)
C6 N1 C7 O1 -4.2(3)
C6 N1 C7 C8 174.37(18)
C6 C1 C2 C3 -1.1(3)
C7 N1 C6 C1 133.8(2)
C7 N1 C6 C5 -49.6(3)
C8 N2 C9 C10 -158.04(18)
C8 N2 C17 C18 76.9(2)
C9 N2 C8 C7 81.1(2)
C9 N2 C17 C18 -150.61(17)
C10 N3 C11 C12 92.4(3)
C10 N3 C11 C16 -88.7(3)
C11 N3 C10 O2 2.5(4)
C11 N3 C10 C9 -177.1(2)
C11 C12 C13 C14 -0.6(4)
C12 C11 C16 C15 0.5(4)
C12 C13 C14 C15 0.0(4)
C13 C14 C15 C16 0.8(4)
C14 C15 C16 C11 -1.1(4)
C16 C11 C12 C13 0.3(4)
C17 N2 C8 C7 -145.98(17)
C17 N2 C9 C10 69.2(2)
C18 N4 C19 C20 -131.1(2)
C18 N4 C19 C24 52.5(3)
C19 N4 C18 O3 7.7(3)
C19 N4 C18 C17 -176.11(18)
C19 C20 C21 C22 -0.3(4)
C20 C19 C24 C23 -1.5(3)
C20 C21 C22 C23 -0.8(4)
C21 C22 C23 C24 0.7(4)
C22 C23 C24 C19 0.4(4)
C24 C19 C20 C21 1.4(3)

loop_
_exptl_oxdiff_crystal_face_indexfrac_h
_exptl_oxdiff_crystal_face_indexfrac_k
_exptl_oxdiff_crystal_face_indexfrac_l
_exptl_oxdiff_crystal_face_x
_exptl_oxdiff_crystal_face_y
_exptl_oxdiff_crystal_face_z
-15.2355 -2.6287 -5.5376 0.2145 0.8955 0.3900
-11.8175 -11.9257 -11.9998 0.2319 0.9674 -0.1014
0.9818 -20.1566 -15.4827 0.1209 0.5033 -0.8556
-3.5681 16.1762 -19.5563 0.9560 -0.0248 0.2924
-8.3592 14.0289 17.0067 -0.2440 0.0060 0.9698
-3.3473 -1.8829 26.5519 -0.8782 0.0225 0.4778
8.0843 -20.8877 2.8196 -0.5257 0.0139 -0.8505
2.8747 3.0541 -26.5855 0.9037 -0.0232 -0.4275
1.0000 1.0000 27.0001 -0.8629 -0.2715 0.4104
10.0000 -17.0000 10.0001 -0.6967 -0.2240 -0.6968
1.0000 14.0000 23.0000 -0.4905 -0.5270 0.7229
13.0000 -12.0000 5.0001 -0.4577 -0.4541 -0.7388
15.0000 -8.0000 0.0001 -0.2319 -0.6098 -0.7733
1.0000 19.0000 17.0000 -0.2026 -0.5928 0.7741
8.0000 21.0000 3.0000 0.2504 -0.9007 0.3617
15.0000 2.0000 -8.0000 0.2143 -0.7705 -0.6091
-13.0000 -13.0000 3.0000 -0.2683 0.9433 0.1425
9.0000 17.0000 -12.0001 0.6570 -0.7558 -0.0218
12.0000 6.0000 -16.0000 0.5650 -0.6426 -0.5091
0.0000 22.0000 -12.0001 0.7998 -0.3943 0.4479
4.0000 17.0000 -19.0001 0.9116 -0.4430 0.0508
8.0000 7.0000 -23.0001 0.8328 -0.4041 -0.4439
